data_1577176
loop_
_publ_author_name
'Paikar, Arpan'
'Thai, Phong'
'Figgins, Matthew T.'
'Mandal, Bodhisattwa'
'Lekas, Matthew'
'Reibenspies, Joseph'
'Trieste, Gerard Van'
'Powers, David Charles'

_publ_section_title
;
 Synthesis, Characterization, and Imidogen Photochemistry of a Hydrazoic
 Acid Adduct of Rh2
;
_journal_name_full 'Chemical Science'
_journal_paper_doi 10.1039/D6SC02258H
_journal_year 2026
_chemical_formula_moiety 'C46 H54 N6 O8 Rh2, 2(C H Cl3)'
_chemical_formula_sum 'C48 H56 Cl6 N6 O8 Rh2'
_chemical_formula_weight 1263.50
_space_group_crystal_system triclinic
_space_group_IT_number 2
_space_group_name_Hall '-P 1'
_space_group_name_H-M_alt 'P -1'
_atom_sites_solution_hydrogens geom
_audit_creation_date 2026-01-22
_audit_creation_method
;
Olex2 1.5
(compiled 2025.07.13 svn.rb7424aed for OlexSys, GUI svn.r7314)
;
_audit_update_record
;
2026-01-22 deposited with the CCDC.	2026-04-28 downloaded from the CCDC.
;
_cell_angle_alpha 100.0470(10)
_cell_angle_beta 93.4000(10)
_cell_angle_gamma 104.1090(10)
_cell_formula_units_Z 1
_cell_length_a 9.73620(10)
_cell_length_b 11.0255(2)
_cell_length_c 13.0008(2)
_cell_measurement_reflns_used 20382
_cell_measurement_temperature 100.00(10)
_cell_measurement_theta_max 79.8450
_cell_measurement_theta_min 3.4520
_cell_volume 1325.14(4)
_computing_cell_refinement 'CrysAlisPro 1.171.43.142a (Rigaku OD, 2024)'
_computing_data_collection 'CrysAlisPro 1.171.43.142a (Rigaku OD, 2024)'
_computing_data_reduction 'CrysAlisPro 1.171.43.142a (Rigaku OD, 2024)'
_computing_molecular_graphics 'Olex2 1.5 (Dolomanov et al., 2009)'
_computing_publication_material 'Olex2 1.5 (Dolomanov et al., 2009)'
_computing_structure_refinement 'SHELXL 2018/3 (Sheldrick, 2015)'
_computing_structure_solution 'SHELXT 2018/2 (Sheldrick, 2018)'
_diffrn_ambient_environment N~2~
_diffrn_ambient_temperature 100.00(10)
_diffrn_detector 'Hybrid Pixel Array Detector'
_diffrn_detector_area_resol_mean 10.0000
_diffrn_detector_type HyPix
_diffrn_measured_fraction_theta_full 1.000
_diffrn_measured_fraction_theta_max 0.974
_diffrn_measurement_details
;
List of Runs (angles in degrees, time in seconds):

  # Type    Start    End  Width  t~exp~   \w     \q     \k     \f   Frames
#--------------------------------------------------------------------------
  1  \w     45.00 125.00   0.50    0.21    --  113.25-144.00  85.00  160
  2  \w     45.00 125.00   0.50    0.21    --  113.25-144.00  85.00  160
  3  \w     45.00 105.00   0.50    0.05    --   47.44-144.00  85.00  120
  4  \w     36.00  95.00   0.50    0.05    --   47.44-127.00-105.00  118
  5  \w     43.00 113.00   0.50    0.21    --  113.25-127.00-105.00  140
  6  \w     43.00 113.00   0.50    0.21    --  113.25-127.00-105.00  140
  7  \w     58.00  84.00   0.50    0.21    --  113.25-125.00-150.00   52
  8  \w     45.00  95.00   0.50    0.21    --  113.25-125.00-180.00  100
  9  \w     77.00 105.00   0.50    0.21    --  113.25 -95.00 -60.00   56
 10  \w     74.00 105.00   0.50    0.21    --  113.25 -95.00 -90.00   62
 11  \w     80.00 106.00   0.50    0.21    --  113.25 -95.00 -30.00   52
 12  \w     74.00 105.00   0.50    0.21    --  113.25 -95.00-150.00   62
 13  \w     42.00 102.00   0.50    0.21    --  113.25 -95.00 -30.00  120
 14  \w     43.00  70.00   0.50    0.21    --  113.25 -95.00 -90.00   54
 15  \w     43.00 106.00   0.50    0.21    --  113.25 -95.00  30.00  126
 16  \w     54.00 106.00   0.50    0.21    --  113.25 -95.00  60.00  104
 17  \w     42.00  94.00   0.50    0.21    --  113.25 -95.00 120.00  104
 18  \w     66.00 106.00   0.50    0.21    --  113.25 -95.00 150.00   80
 19  \w     46.00  71.00   0.50    0.21    --  113.25-125.00 150.00   50
 20  \w     70.00 105.00   0.50    0.21    --  113.25 -95.00-180.00   70
 21  \w     42.00  82.00   0.50    0.21    --  113.25 -77.00-180.00   80
 22  \w     88.00 114.00   0.50    0.21    --  113.25 -77.00-180.00   52
 23  \w     44.00  75.00   0.50    0.21    --  113.25 -61.00-120.00   62
 24  \w     45.00  73.00   0.50    0.21    --  113.25 -61.00 -90.00   56
 25  \w     45.00  73.00   0.50    0.21    --  113.25 -61.00 -60.00   56
 26  \w     42.00  75.00   0.50    0.21    --  113.25 -61.00-150.00   66
 27  \w     46.00  71.00   0.50    0.21    --  113.25 -61.00 -30.00   50
 28  \w     43.00  69.00   0.50    0.21    --  113.25 -61.00  30.00   52
 29  \w     42.00  75.00   0.50    0.21    --  113.25 -61.00  60.00   66
 30  \w     48.00  75.00   0.50    0.21    --  113.25 -61.00  90.00   54
 31  \w    100.00 170.00   0.50    0.21    --  113.25  15.00  30.00  140
 32  \w    108.00 172.00   0.50    0.21    --  113.25  61.00  30.00  128
 33  \w    102.00 160.00   0.50    0.21    --  113.25  45.00 -60.00  116
 34  \w    103.00 171.00   0.50    0.21    --  113.25  15.00 -30.00  136
 35  \w    134.00 167.00   0.50    0.21    --  113.25  30.00 -90.00   66
 36  \w    111.00 168.00   0.50    0.21    --  113.25  77.00-150.00  114
 37  \w    103.00 175.00   0.50    0.21    --  113.25  30.00-180.00  144
 38  \w    -27.00  12.00   0.50    0.05    --   47.44 -19.00-120.00   78
 39  \w    -27.00  12.00   0.50    0.05    --   47.44 -19.00-180.00   78
 40  \w     94.00 178.00   0.50    0.21    --  113.25 127.00 -30.00  168
 41  \w     82.00 170.00   0.50    0.21    --  113.25 144.00 138.00  176
 42  \w    -12.00  28.00   0.50    0.05    --  -47.44  19.00 120.00   80
 43  \w    -12.00  28.00   0.50    0.05    --  -47.44  19.00 150.00   80
 44  \w    -12.00  28.00   0.50    0.05    --  -47.44  19.00  90.00   80
 45  \w    -12.00  28.00   0.50    0.05    --  -47.44  19.00-120.00   80
 46  \w    -12.00  28.00   0.50    0.05    --  -47.44  19.00-180.00   80
 47  \w    -49.00 -20.00   0.50    0.21    --  -91.75  45.00-150.00   58
 48  \w    -87.00 -14.00   0.50    0.05    --  -47.44 127.00 -30.00  146
 49  \w   -100.00 -23.00   0.50    0.21    --  -91.75 144.00 138.00  154
 50  \w   -100.00 -23.00   0.50    0.05    --  -47.44 144.00 138.00  154
 51  \w   -165.00 -79.00   0.50    0.21    --  -91.75 -37.00 117.82  172
 52  \w   -165.00 -79.00   0.50    0.21    --  -91.75 -37.00 117.82  172
 53  \w   -119.00 -35.00   0.50    0.05    --  -47.44 -45.00  13.83  168
 54  \w   -118.00 -72.00   0.50    0.05    --  -47.44-127.00-105.00   92
 55  \w   -162.00 -72.00   0.50    0.21    --  -91.75-127.00-105.00  180
 56  \w   -119.00 -60.00   0.50    0.05    --  -47.44-144.00  85.00  118
 57  \w   -153.00 -60.00   0.50    0.21    --  -91.75-144.00  85.00  186
;
_diffrn_measurement_device 'four-circle diffractometer'
_diffrn_measurement_device_type 'XtaLAB Synergy, Dualflex, HyPix'
_diffrn_measurement_method '\w scans'
_diffrn_orient_matrix_type 'CrysAlisPro convention (1999,Acta A55,543-557)'
_diffrn_orient_matrix_UB_11 -0.0386506000
_diffrn_orient_matrix_UB_12 0.1247198000
_diffrn_orient_matrix_UB_13 0.0450892000
_diffrn_orient_matrix_UB_21 -0.0237317000
_diffrn_orient_matrix_UB_22 0.0242336000
_diffrn_orient_matrix_UB_23 -0.1120623000
_diffrn_orient_matrix_UB_31 -0.1576940000
_diffrn_orient_matrix_UB_32 -0.0737313000
_diffrn_orient_matrix_UB_33 -0.0076171000
_diffrn_radiation_monochromator mirror
_diffrn_radiation_probe x-ray
_diffrn_radiation_type 'Cu K\a'
_diffrn_radiation_wavelength 1.54184
_diffrn_reflns_av_R_equivalents 0.0425
_diffrn_reflns_av_unetI/netI 0.0306
_diffrn_reflns_Laue_measured_fraction_full 1.000
_diffrn_reflns_Laue_measured_fraction_max 0.974
_diffrn_reflns_limit_h_max 11
_diffrn_reflns_limit_h_min -12
_diffrn_reflns_limit_k_max 14
_diffrn_reflns_limit_k_min -14
_diffrn_reflns_limit_l_max 15
_diffrn_reflns_limit_l_min -16
_diffrn_reflns_number 28128
_diffrn_reflns_point_group_measured_fraction_full 1.000
_diffrn_reflns_point_group_measured_fraction_max 0.974
_diffrn_reflns_theta_full 67.684
_diffrn_reflns_theta_max 80.363
_diffrn_reflns_theta_min 3.472
_diffrn_source 'micro-focus sealed X-ray tube'
_diffrn_source_type 'PhotonJet (Cu) X-ray Source'
_exptl_absorpt_coefficient_mu 8.291
_exptl_absorpt_correction_T_max 1.00000
_exptl_absorpt_correction_T_min 0.84328
_exptl_absorpt_correction_type multi-scan
_exptl_absorpt_process_details
;
CrysAlisPro 1.171.43.142a (Rigaku Oxford Diffraction, 2024)
Empirical absorption correction using spherical harmonics,
implemented in SCALE3 ABSPACK scaling algorithm.
;
_exptl_crystal_colour 'clear dark green'
_exptl_crystal_colour_lustre clear
_exptl_crystal_colour_modifier dark
_exptl_crystal_colour_primary green
_exptl_crystal_density_diffrn 1.583
_exptl_crystal_description plate
_exptl_crystal_F_000 642
_exptl_crystal_size_max 0.39
_exptl_crystal_size_mid 0.34
_exptl_crystal_size_min 0.26
_refine_diff_density_max 0.612
_refine_diff_density_min -1.039
_refine_diff_density_rms 0.103
_refine_ls_extinction_method none
_refine_ls_goodness_of_fit_ref 1.119
_refine_ls_hydrogen_treatment constr
_refine_ls_matrix_type full
_refine_ls_number_parameters 321
_refine_ls_number_reflns 5651
_refine_ls_number_restraints 0
_refine_ls_restrained_S_all 1.119
_refine_ls_R_factor_all 0.0330
_refine_ls_R_factor_gt 0.0321
_refine_ls_shift/su_max 0.002
_refine_ls_shift/su_mean 0.000
_refine_ls_structure_factor_coef Fsqd
_refine_ls_weighting_details 'w=1/[\s^2^(Fo^2^)+(0.0455P)^2^+1.6015P] where P=(Fo^2^+2Fc^2^)/3'
_refine_ls_weighting_scheme calc
_refine_ls_wR_factor_gt 0.0871
_refine_ls_wR_factor_ref 0.0878
_reflns_Friedel_coverage 0.000
_reflns_number_gt 5453
_reflns_number_total 5651
_reflns_threshold_expression 'I > 2\s(I)'
_cod_data_source_file d6sc02258h2.cif
_cod_data_source_block cryst_3b
_cod_original_cell_volume 1325.13(4)
_cod_database_code 1577176
_shelx_shelxl_version_number 2018/3
_chemical_oxdiff_formula RhCHONCl
_shelx_space_group_comment
;
The symmetry employed for this shelxl refinement is uniquely defined
by the following loop, which should always be used as a source of
symmetry information in preference to the above space-group names.
They are only intended as comments.
;
_shelx_estimated_absorpt_t_max 0.222
_shelx_estimated_absorpt_t_min 0.140
_olex2_refinement_description
;
1. Fixed Uiso
 At 1.2 times of:
  All C(H) groups, All C(H,H) groups
 At 1.5 times of:
  All C(H,H,H) groups
2.a Ternary CH refined with riding coordinates:
 C00Y(H00Z)
2.b Secondary CH2 refined with riding coordinates:
 C00L(H00D,H00E), C00Q(H00J,H00L)
2.c Aromatic/amide H refined with riding coordinates:
 C00G(H00G), C00K(H00K), C00N(H00N), C00P(H00P), C00R(H00R), C00U(H00V),
 C00V(H00W), C00X(H00X)
2.d Idealised Me refined as rotating group:
 C00J(H00A,H00B,H00C), C00M(H00F,H00H,H00I), C00S(H00M,H00O,H00Q), C00T(H00S,
 H00T,H00U), C00Z(H00Y,H,HA)
;
_olex2_submission_special_instructions 'No special instructions were received'
_oxdiff_exptl_absorpt_empirical_details
;
Empirical correction (ABSPACK) includes:
- Absorption correction using spherical harmonics
- Frame scaling
;
_oxdiff_exptl_absorpt_empirical_full_max 1.369
_oxdiff_exptl_absorpt_empirical_full_min 0.824

loop_
_space_group_symop_operation_xyz
'x, y, z'
'-x, -y, -z'

loop_
_atom_site_label
_atom_site_type_symbol
_atom_site_fract_x
_atom_site_fract_y
_atom_site_fract_z
_atom_site_U_iso_or_equiv
_atom_site_adp_type
_atom_site_occupancy
_atom_site_site_symmetry_order
_atom_site_calc_flag
_atom_site_refinement_flags_posn
_atom_site_refinement_flags_adp
_atom_site_refinement_flags_occupancy
_atom_site_disorder_assembly
_atom_site_disorder_group
Rh01 Rh 0.96005(2) 0.58712(2) 0.54419(2) 0.01321(7) Uani 1 1 d . . . . .
Cl02 Cl 0.35356(7) 0.87465(7) 0.83932(6) 0.03204(16) Uani 1 1 d . . . . .
Cl03 Cl 0.18323(9) 0.98836(7) 0.71308(6) 0.03567(17) Uani 1 1 d . . . . .
Cl04 Cl 0.09297(8) 0.91974(9) 0.90815(6) 0.0430(2) Uani 1 1 d . . . . .
O005 O 1.04639(18) 0.56016(16) 0.68240(13) 0.0162(3) Uani 1 1 d . . . . .
O006 O 0.77506(18) 0.46111(16) 0.55646(14) 0.0168(3) Uani 1 1 d . . . . .
O007 O 1.12247(18) 0.39542(16) 0.59867(13) 0.0158(3) Uani 1 1 d . . . . .
O008 O 0.84684(18) 0.29509(16) 0.47072(14) 0.0168(3) Uani 1 1 d . . . . .
N009 N 0.8618(2) 0.8305(2) 0.57261(19) 0.0222(5) Uani 1 1 d . . . . .
N00A N 0.8697(2) 0.7479(2) 0.62739(18) 0.0196(4) Uani 1 1 d . . . . .
N00B N 0.8610(3) 0.8994(3) 0.5175(2) 0.0330(6) Uani 1 1 d . . . . .
C00C C 0.7574(3) 0.3438(2) 0.51868(19) 0.0164(4) Uani 1 1 d . . . . .
C00D C 1.1074(2) 0.4699(2) 0.68059(19) 0.0156(4) Uani 1 1 d . . . . .
C00E C 1.1683(3) 0.4508(2) 0.7862(2) 0.0184(5) Uani 1 1 d . . . . .
C00F C 0.7291(3) 0.1762(2) 0.6826(2) 0.0212(5) Uani 1 1 d . . . . .
C00G C 0.8775(3) 0.2136(2) 0.6899(2) 0.0195(5) Uani 1 1 d . . . . .
H00G H 0.922954 0.210358 0.627156 0.023 Uiso 1 1 calc R U . . .
C00H C 0.6148(3) 0.2543(2) 0.5313(2) 0.0200(5) Uani 1 1 d . . . . .
C00I C 0.9612(3) 0.2555(2) 0.7863(2) 0.0209(5) Uani 1 1 d . . . . .
C00J C 1.3316(3) 0.4914(3) 0.7891(2) 0.0246(5) Uani 1 1 d . . . . .
H00A H 1.361442 0.439482 0.729792 0.037 Uiso 1 1 calc R U . . .
H00B H 1.375009 0.478992 0.855126 0.037 Uiso 1 1 calc R U . . .
H00C H 1.362215 0.581533 0.784258 0.037 Uiso 1 1 calc R U . . .
C00K C 0.6640(3) 0.1765(3) 0.7755(2) 0.0264(6) Uani 1 1 d . . . . .
H00K H 0.563106 0.150997 0.772462 0.032 Uiso 1 1 calc R U . . .
C00L C 1.1206(3) 0.3071(2) 0.7912(2) 0.0199(5) Uani 1 1 d . . . . .
H00D H 1.155609 0.257747 0.732026 0.024 Uiso 1 1 calc R U . . .
H00E H 1.165547 0.294038 0.857248 0.024 Uiso 1 1 calc R U . . .
C00M C 0.5277(3) 0.3246(3) 0.6022(2) 0.0252(6) Uani 1 1 d . . . . .
H00F H 0.581982 0.360416 0.671334 0.038 Uiso 1 1 calc R U . . .
H00H H 0.438060 0.264823 0.610240 0.038 Uiso 1 1 calc R U . . .
H00I H 0.507084 0.393545 0.570678 0.038 Uiso 1 1 calc R U . . .
C00N C 0.7782(3) 0.6533(3) 0.7715(2) 0.0237(5) Uani 1 1 d . . . . .
H00N H 0.805502 0.578843 0.741520 0.028 Uiso 1 1 calc R U . . .
C00O C 0.8022(3) 0.7584(3) 0.7229(2) 0.0204(5) Uani 1 1 d . . . . .
C00P C 0.6998(3) 0.8706(3) 0.8599(2) 0.0245(5) Uani 1 1 d . . . . .
H00P H 0.673651 0.945507 0.890173 0.029 Uiso 1 1 calc R U . . .
C00Q C 0.6426(3) 0.1398(2) 0.5766(2) 0.0200(5) Uani 1 1 d . . . . .
H00J H 0.549759 0.081174 0.582256 0.024 Uiso 1 1 calc R U . . .
H00L H 0.692814 0.092568 0.526279 0.024 Uiso 1 1 calc R U . . .
C00R C 0.7138(3) 0.6584(3) 0.8644(2) 0.0248(5) Uani 1 1 d . . . . .
H00R H 0.697811 0.586656 0.897627 0.030 Uiso 1 1 calc R U . . .
C00S C 1.1219(3) 0.5324(3) 0.8783(2) 0.0219(5) Uani 1 1 d . . . . .
H00M H 1.160029 0.622801 0.876666 0.033 Uiso 1 1 calc R U . . .
H00O H 1.158171 0.514564 0.944511 0.033 Uiso 1 1 calc R U . . .
H00Q H 1.017630 0.512070 0.872919 0.033 Uiso 1 1 calc R U . . .
C00T C 0.5337(3) 0.2041(3) 0.4213(2) 0.0264(6) Uani 1 1 d . . . . .
H00S H 0.523021 0.276143 0.389645 0.040 Uiso 1 1 calc R U . . .
H00T H 0.439388 0.149857 0.426673 0.040 Uiso 1 1 calc R U . . .
H00U H 0.586878 0.154293 0.377377 0.040 Uiso 1 1 calc R U . . .
C00U C 0.7643(3) 0.8680(3) 0.7672(2) 0.0218(5) Uani 1 1 d . . . . .
H00V H 0.782245 0.940231 0.734668 0.026 Uiso 1 1 calc R U . . .
C00V C 0.8937(3) 0.2537(3) 0.8780(2) 0.0270(6) Uani 1 1 d . . . . .
H00W H 0.948930 0.279754 0.944535 0.032 Uiso 1 1 calc R U . . .
C00W C 0.6723(3) 0.7658(3) 0.9098(2) 0.0235(5) Uani 1 1 d . . . . .
C00X C 0.7463(3) 0.2139(3) 0.8725(2) 0.0295(6) Uani 1 1 d . . . . .
H00X H 0.701221 0.212257 0.935293 0.035 Uiso 1 1 calc R U . . .
C00Y C 0.1788(3) 0.8781(3) 0.7966(2) 0.0272(6) Uani 1 1 d . . . . .
H00Z H 0.125554 0.791279 0.757501 0.033 Uiso 1 1 calc R U . . .
C00Z C 0.6001(3) 0.7702(3) 1.0091(2) 0.0331(7) Uani 1 1 d . . . . .
H00Y H 0.672129 0.803495 1.069975 0.050 Uiso 1 1 calc R U . . .
H H 0.545660 0.684024 1.012956 0.050 Uiso 1 1 calc R U . . .
HA H 0.535560 0.825876 1.008972 0.050 Uiso 1 1 calc R U . . .

loop_
_atom_site_aniso_label
_atom_site_aniso_U_11
_atom_site_aniso_U_22
_atom_site_aniso_U_33
_atom_site_aniso_U_23
_atom_site_aniso_U_13
_atom_site_aniso_U_12
Rh01 0.01465(10) 0.01237(10) 0.01221(10) 0.00131(7) 0.00201(7) 0.00334(7)
Cl02 0.0281(3) 0.0368(4) 0.0318(4) 0.0090(3) -0.0027(3) 0.0093(3)
Cl03 0.0477(4) 0.0266(3) 0.0327(4) 0.0074(3) -0.0069(3) 0.0109(3)
Cl04 0.0311(4) 0.0632(5) 0.0315(4) 0.0008(4) 0.0012(3) 0.0125(4)
O005 0.0208(8) 0.0154(8) 0.0131(8) 0.0023(6) 0.0006(6) 0.0065(6)
O006 0.0167(8) 0.0145(8) 0.0180(8) 0.0014(7) 0.0042(7) 0.0028(6)
O007 0.0184(8) 0.0170(8) 0.0132(8) 0.0021(6) 0.0009(6) 0.0077(6)
O008 0.0161(8) 0.0145(8) 0.0176(8) 0.0003(6) 0.0033(7) 0.0013(6)
N009 0.0210(10) 0.0215(11) 0.0252(11) 0.0019(9) 0.0051(9) 0.0086(8)
N00A 0.0216(10) 0.0172(10) 0.0208(11) 0.0020(8) 0.0057(8) 0.0070(8)
N00B 0.0361(14) 0.0347(13) 0.0374(14) 0.0185(12) 0.0118(11) 0.0166(11)
C00C 0.0166(11) 0.0172(11) 0.0142(11) 0.0029(9) 0.0010(9) 0.0024(9)
C00D 0.0148(10) 0.0187(11) 0.0123(11) 0.0033(9) 0.0012(8) 0.0023(9)
C00E 0.0198(12) 0.0210(12) 0.0142(11) 0.0030(9) 0.0001(9) 0.0058(9)
C00F 0.0251(13) 0.0151(11) 0.0209(13) 0.0037(9) 0.0016(10) 0.0004(9)
C00G 0.0237(12) 0.0170(11) 0.0175(12) 0.0042(9) 0.0035(10) 0.0041(9)
C00H 0.0175(11) 0.0165(11) 0.0233(13) 0.0026(10) 0.0016(10) 0.0005(9)
C00I 0.0247(13) 0.0176(11) 0.0213(13) 0.0073(10) 0.0022(10) 0.0047(10)
C00J 0.0200(12) 0.0297(14) 0.0236(13) 0.0043(11) -0.0012(10) 0.0070(10)
C00K 0.0256(13) 0.0283(14) 0.0247(14) 0.0091(11) 0.0063(11) 0.0022(11)
C00L 0.0226(12) 0.0196(12) 0.0178(12) 0.0046(9) -0.0005(10) 0.0059(10)
C00M 0.0189(12) 0.0226(13) 0.0335(15) 0.0051(11) 0.0086(11) 0.0033(10)
C00N 0.0227(12) 0.0265(13) 0.0199(13) 0.0007(10) 0.0035(10) 0.0049(10)
C00O 0.0158(11) 0.0248(12) 0.0166(12) -0.0001(10) -0.0009(9) 0.0012(9)
C00P 0.0207(12) 0.0288(14) 0.0229(13) -0.0011(11) -0.0011(10) 0.0093(10)
C00Q 0.0202(12) 0.0155(11) 0.0210(12) 0.0023(9) 0.0025(10) -0.0007(9)
C00R 0.0231(13) 0.0297(14) 0.0214(13) 0.0049(11) 0.0014(10) 0.0068(11)
C00S 0.0278(13) 0.0241(12) 0.0138(11) 0.0016(10) 0.0012(10) 0.0087(10)
C00T 0.0218(13) 0.0279(13) 0.0251(14) 0.0052(11) -0.0030(11) -0.0003(10)
C00U 0.0193(12) 0.0236(12) 0.0202(12) 0.0004(10) -0.0016(10) 0.0047(10)
C00V 0.0327(15) 0.0283(14) 0.0181(13) 0.0073(11) 0.0020(11) 0.0024(11)
C00W 0.0163(11) 0.0360(15) 0.0167(12) 0.0004(11) 0.0008(9) 0.0078(10)
C00X 0.0332(15) 0.0333(15) 0.0201(13) 0.0062(11) 0.0077(11) 0.0032(12)
C00Y 0.0271(13) 0.0292(14) 0.0256(14) 0.0067(11) -0.0016(11) 0.0079(11)
C00Z 0.0326(15) 0.0495(18) 0.0238(14) 0.0075(13) 0.0086(12) 0.0217(14)

loop_
_atom_type_symbol
_atom_type_description
_atom_type_scat_dispersion_real
_atom_type_scat_dispersion_imag
_atom_type_scat_source
C C 0.0181 0.0091 'International Tables Vol C Tables 4.2.6.8 and 6.1.1.4'
H H 0.0000 0.0000 'International Tables Vol C Tables 4.2.6.8 and 6.1.1.4'
Cl Cl 0.3639 0.7018 'International Tables Vol C Tables 4.2.6.8 and 6.1.1.4'
N N 0.0311 0.0180 'International Tables Vol C Tables 4.2.6.8 and 6.1.1.4'
O O 0.0492 0.0322 'International Tables Vol C Tables 4.2.6.8 and 6.1.1.4'
Rh Rh 0.0927 3.6045 'International Tables Vol C Tables 4.2.6.8 and 6.1.1.4'

loop_
_geom_angle_atom_site_label_1
_geom_angle_atom_site_label_2
_geom_angle_atom_site_label_3
_geom_angle
_geom_angle_site_symmetry_1
_geom_angle_site_symmetry_3
_geom_angle_publ_flag
O005 Rh01 Rh01 88.49(5) . 2_766 ?
O005 Rh01 O007 176.45(6) . 2_766 ?
O005 Rh01 O008 88.51(7) . 2_766 ?
O005 Rh01 N00A 92.56(7) . . ?
O006 Rh01 Rh01 88.22(5) . 2_766 ?
O006 Rh01 O005 90.45(7) . . ?
O006 Rh01 O007 89.31(7) . 2_766 ?
O006 Rh01 O008 176.25(6) . 2_766 ?
O006 Rh01 N00A 88.64(7) . . ?
O007 Rh01 Rh01 87.95(5) 2_766 2_766 ?
O007 Rh01 O008 91.50(7) 2_766 2_766 ?
O007 Rh01 N00A 90.98(7) 2_766 . ?
O008 Rh01 Rh01 88.16(5) 2_766 2_766 ?
O008 Rh01 N00A 95.00(7) 2_766 . ?
N00A Rh01 Rh01 176.70(6) . 2_766 ?
C00D O005 Rh01 118.72(15) . . ?
C00C O006 Rh01 119.68(16) . . ?
C00D O007 Rh01 119.48(15) . 2_766 ?
C00C O008 Rh01 118.33(15) . 2_766 ?
N00B N009 N00A 174.1(3) . . ?
N009 N00A Rh01 113.45(17) . . ?
N009 N00A C00O 115.6(2) . . ?
C00O N00A Rh01 130.16(17) . . ?
O006 C00C O008 125.6(2) . . ?
O006 C00C C00H 116.6(2) . . ?
O008 C00C C00H 117.8(2) . . ?
O005 C00D C00E 117.2(2) . . ?
O007 C00D O005 125.3(2) . . ?
O007 C00D C00E 117.4(2) . . ?
C00D C00E C00J 106.8(2) . . ?
C00D C00E C00L 108.9(2) . . ?
C00J C00E C00L 109.1(2) . . ?
C00S C00E C00D 111.5(2) . . ?
C00S C00E C00J 109.4(2) . . ?
C00S C00E C00L 111.1(2) . . ?
C00G C00F C00Q 120.1(2) . . ?
C00K C00F C00G 118.3(2) . . ?
C00K C00F C00Q 121.5(2) . . ?
C00F C00G H00G 119.0 . . ?
C00I C00G C00F 122.0(2) . . ?
C00I C00G H00G 119.0 . . ?
C00C C00H C00Q 109.3(2) . . ?
C00C C00H C00T 107.1(2) . . ?
C00M C00H C00C 111.1(2) . . ?
C00M C00H C00Q 110.7(2) . . ?
C00M C00H C00T 109.7(2) . . ?
C00T C00H C00Q 108.9(2) . . ?
C00G C00I C00L 120.6(2) . . ?
C00G C00I C00V 118.5(3) . . ?
C00V C00I C00L 120.9(2) . . ?
C00E C00J H00A 109.5 . . ?
C00E C00J H00B 109.5 . . ?
C00E C00J H00C 109.5 . . ?
H00A C00J H00B 109.5 . . ?
H00A C00J H00C 109.5 . . ?
H00B C00J H00C 109.5 . . ?
C00F C00K H00K 119.8 . . ?
C00X C00K C00F 120.3(3) . . ?
C00X C00K H00K 119.8 . . ?
C00E C00L H00D 108.8 . . ?
C00E C00L H00E 108.8 . . ?
C00I C00L C00E 113.9(2) . . ?
C00I C00L H00D 108.8 . . ?
C00I C00L H00E 108.8 . . ?
H00D C00L H00E 107.7 . . ?
C00H C00M H00F 109.5 . . ?
C00H C00M H00H 109.5 . . ?
C00H C00M H00I 109.5 . . ?
H00F C00M H00H 109.5 . . ?
H00F C00M H00I 109.5 . . ?
H00H C00M H00I 109.5 . . ?
C00O C00N H00N 120.4 . . ?
C00O C00N C00R 119.3(3) . . ?
C00R C00N H00N 120.4 . . ?
C00N C00O N00A 116.9(2) . . ?
C00U C00O N00A 122.6(2) . . ?
C00U C00O C00N 120.5(2) . . ?
C00U C00P H00P 119.1 . . ?
C00U C00P C00W 121.7(3) . . ?
C00W C00P H00P 119.1 . . ?
C00F C00Q C00H 114.6(2) . . ?
C00F C00Q H00J 108.6 . . ?
C00F C00Q H00L 108.6 . . ?
C00H C00Q H00J 108.6 . . ?
C00H C00Q H00L 108.6 . . ?
H00J C00Q H00L 107.6 . . ?
C00N C00R H00R 119.2 . . ?
C00W C00R C00N 121.6(3) . . ?
C00W C00R H00R 119.2 . . ?
C00E C00S H00M 109.5 . . ?
C00E C00S H00O 109.5 . . ?
C00E C00S H00Q 109.5 . . ?
H00M C00S H00O 109.5 . . ?
H00M C00S H00Q 109.5 . . ?
H00O C00S H00Q 109.5 . . ?
C00H C00T H00S 109.5 . . ?
C00H C00T H00T 109.5 . . ?
C00H C00T H00U 109.5 . . ?
H00S C00T H00T 109.5 . . ?
H00S C00T H00U 109.5 . . ?
H00T C00T H00U 109.5 . . ?
C00O C00U C00P 119.1(3) . . ?
C00O C00U H00V 120.5 . . ?
C00P C00U H00V 120.5 . . ?
C00I C00V H00W 119.8 . . ?
C00X C00V C00I 120.4(3) . . ?
C00X C00V H00W 119.8 . . ?
C00P C00W C00Z 120.7(3) . . ?
C00R C00W C00P 117.8(3) . . ?
C00R C00W C00Z 121.5(3) . . ?
C00K C00X H00X 119.8 . . ?
C00V C00X C00K 120.4(3) . . ?
C00V C00X H00X 119.8 . . ?
Cl02 C00Y H00Z 109.1 . . ?
Cl03 C00Y Cl02 110.63(16) . . ?
Cl03 C00Y Cl04 110.48(16) . . ?
Cl03 C00Y H00Z 109.1 . . ?
Cl04 C00Y Cl02 108.40(16) . . ?
Cl04 C00Y H00Z 109.1 . . ?
C00W C00Z H00Y 109.5 . . ?
C00W C00Z H 109.5 . . ?
C00W C00Z HA 109.5 . . ?
H00Y C00Z H 109.5 . . ?
H00Y C00Z HA 109.5 . . ?
H C00Z HA 109.5 . . ?

loop_
_geom_bond_atom_site_label_1
_geom_bond_atom_site_label_2
_geom_bond_distance
_geom_bond_site_symmetry_2
_geom_bond_publ_flag
Rh01 Rh01 2.3834(3) 2_766 ?
Rh01 O005 2.0379(17) . ?
Rh01 O006 2.0227(17) . ?
Rh01 O007 2.0383(17) 2_766 ?
Rh01 O008 2.0492(17) 2_766 ?
Rh01 N00A 2.300(2) . ?
Cl02 C00Y 1.769(3) . ?
Cl03 C00Y 1.761(3) . ?
Cl04 C00Y 1.764(3) . ?
O005 C00D 1.275(3) . ?
O006 C00C 1.267(3) . ?
O007 C00D 1.266(3) . ?
O008 C00C 1.269(3) . ?
N009 N00A 1.263(3) . ?
N009 N00B 1.133(3) . ?
N00A C00O 1.440(3) . ?
C00C C00H 1.531(3) . ?
C00D C00E 1.531(3) . ?
C00E C00J 1.539(4) . ?
C00E C00L 1.552(3) . ?
C00E C00S 1.529(3) . ?
C00F C00G 1.396(4) . ?
C00F C00K 1.396(4) . ?
C00F C00Q 1.508(4) . ?
C00G H00G 0.9500 . ?
C00G C00I 1.393(4) . ?
C00H C00M 1.528(4) . ?
C00H C00Q 1.556(4) . ?
C00H C00T 1.533(4) . ?
C00I C00L 1.510(4) . ?
C00I C00V 1.396(4) . ?
C00J H00A 0.9800 . ?
C00J H00B 0.9800 . ?
C00J H00C 0.9800 . ?
C00K H00K 0.9500 . ?
C00K C00X 1.393(4) . ?
C00L H00D 0.9900 . ?
C00L H00E 0.9900 . ?
C00M H00F 0.9800 . ?
C00M H00H 0.9800 . ?
C00M H00I 0.9800 . ?
C00N H00N 0.9500 . ?
C00N C00O 1.391(4) . ?
C00N C00R 1.393(4) . ?
C00O C00U 1.389(4) . ?
C00P H00P 0.9500 . ?
C00P C00U 1.391(4) . ?
C00P C00W 1.399(4) . ?
C00Q H00J 0.9900 . ?
C00Q H00L 0.9900 . ?
C00R H00R 0.9500 . ?
C00R C00W 1.390(4) . ?
C00S H00M 0.9800 . ?
C00S H00O 0.9800 . ?
C00S H00Q 0.9800 . ?
C00T H00S 0.9800 . ?
C00T H00T 0.9800 . ?
C00T H00U 0.9800 . ?
C00U H00V 0.9500 . ?
C00V H00W 0.9500 . ?
C00V C00X 1.389(4) . ?
C00W C00Z 1.505(4) . ?
C00X H00X 0.9500 . ?
C00Y H00Z 1.0000 . ?
C00Z H00Y 0.9800 . ?
C00Z H 0.9800 . ?
C00Z HA 0.9800 . ?

loop_
_geom_torsion_atom_site_label_1
_geom_torsion_atom_site_label_2
_geom_torsion_atom_site_label_3
_geom_torsion_atom_site_label_4
_geom_torsion
_geom_torsion_site_symmetry_1
_geom_torsion_site_symmetry_2
_geom_torsion_site_symmetry_3
_geom_torsion_site_symmetry_4
_geom_torsion_publ_flag
Rh01 O005 C00D O007 1.7(3) . . . . ?
Rh01 O005 C00D C00E -178.79(15) . . . . ?
Rh01 O006 C00C O008 -1.0(3) . . . . ?
Rh01 O006 C00C C00H 179.84(16) . . . . ?
Rh01 O007 C00D O005 -1.9(3) 2_766 . . . ?
Rh01 O007 C00D C00E 178.62(15) 2_766 . . . ?
Rh01 O008 C00C O006 2.1(3) 2_766 . . . ?
Rh01 O008 C00C C00H -178.73(16) 2_766 . . . ?
Rh01 N00A C00O C00N -4.4(3) . . . . ?
Rh01 N00A C00O C00U 174.35(18) . . . . ?
O005 C00D C00E C00J -109.9(2) . . . . ?
O005 C00D C00E C00L 132.5(2) . . . . ?
O005 C00D C00E C00S 9.6(3) . . . . ?
O006 C00C C00H C00M -7.9(3) . . . . ?
O006 C00C C00H C00Q -130.4(2) . . . . ?
O006 C00C C00H C00T 111.9(3) . . . . ?
O007 C00D C00E C00J 69.6(3) . . . . ?
O007 C00D C00E C00L -48.0(3) . . . . ?
O007 C00D C00E C00S -170.9(2) . . . . ?
O008 C00C C00H C00M 172.8(2) . . . . ?
O008 C00C C00H C00Q 50.4(3) . . . . ?
O008 C00C C00H C00T -67.4(3) . . . . ?
N009 N00A C00O C00N 164.7(2) . . . . ?
N009 N00A C00O C00U -16.5(4) . . . . ?
N00A C00O C00U C00P -179.8(2) . . . . ?
C00C C00H C00Q C00F 60.1(3) . . . . ?
C00D C00E C00L C00I -62.4(3) . . . . ?
C00F C00G C00I C00L -174.1(2) . . . . ?
C00F C00G C00I C00V 3.2(4) . . . . ?
C00F C00K C00X C00V 1.2(5) . . . . ?
C00G C00F C00K C00X 0.3(4) . . . . ?
C00G C00F C00Q C00H -83.8(3) . . . . ?
C00G C00I C00L C00E 84.8(3) . . . . ?
C00G C00I C00V C00X -1.6(4) . . . . ?
C00I C00V C00X C00K -0.5(5) . . . . ?
C00J C00E C00L C00I -178.7(2) . . . . ?
C00K C00F C00G C00I -2.6(4) . . . . ?
C00K C00F C00Q C00H 94.7(3) . . . . ?
C00L C00I C00V C00X 175.7(3) . . . . ?
C00M C00H C00Q C00F -62.6(3) . . . . ?
C00N C00O C00U C00P -1.1(4) . . . . ?
C00N C00R C00W C00P -1.2(4) . . . . ?
C00N C00R C00W C00Z 178.8(3) . . . . ?
C00O C00N C00R C00W 0.2(4) . . . . ?
C00Q C00F C00G C00I 176.0(2) . . . . ?
C00Q C00F C00K C00X -178.2(3) . . . . ?
C00R C00N C00O N00A 179.7(2) . . . . ?
C00R C00N C00O C00U 0.9(4) . . . . ?
C00S C00E C00L C00I 60.7(3) . . . . ?
C00T C00H C00Q C00F 176.8(2) . . . . ?
C00U C00P C00W C00R 1.0(4) . . . . ?
C00U C00P C00W C00Z -179.0(3) . . . . ?
C00V C00I C00L C00E -92.5(3) . . . . ?
C00W C00P C00U C00O 0.1(4) . . . . ?
